data_4082412
loop_
_publ_author_name
'Gonz\'alez-Gallardo, Sandra'
'Kuzu, Istemi'
'O\~na-Burgos, Pascual'
'Wolfer, Tanja'
'Wang, Cong'
'Klinkhammer, Karl W.'
'Klopper, Wim'
'Br\"ase, Stefan'
'Breher, Frank'

_publ_section_title
;
 Coinage Metal Complexes of Tris(pyrazolyl)methanide-Based Redox-Active
 Metalloligands
;
_journal_issue 4
_journal_name_full Organometallics
_journal_page_first 941
_journal_paper_doi 10.1021/om4010498
_journal_volume 33
_journal_year 2014
_chemical_formula_moiety 'C51.50 H86 Cu2 N12 Ru2 Si8'
_chemical_formula_sum 'C51.5 H86 Cu2 N12 Ru2 Si8'
_chemical_formula_weight 1427.26
_chemical_name_systematic
; 
 CpRu(Tpmd)CuHyp
;
_space_group_IT_number 14
_symmetry_cell_setting monoclinic
_symmetry_space_group_name_Hall '-P 2ybc'
_symmetry_space_group_name_H-M 'P 1 21/c 1'
_atom_sites_solution_hydrogens geom
_atom_sites_solution_primary direct
_atom_sites_solution_secondary difmap
_audit_creation_method SHELXL-97
_cell_angle_alpha 90.00
_cell_angle_beta 92.37(3)
_cell_angle_gamma 90.00
_cell_formula_units_Z 4
_cell_length_a 15.277(3)
_cell_length_b 15.479(3)
_cell_length_c 31.007(6)
_cell_measurement_reflns_used 45101
_cell_measurement_temperature 250(2)
_cell_measurement_theta_max 25.00
_cell_measurement_theta_min 3.52
_cell_volume 7326(2)
_computing_cell_refinement 'CrysAlis Red'
_computing_data_collection 'CrysAlis CCD'
_computing_data_reduction 'CrysAlis Red'
_computing_molecular_graphics 'Ortep 32'
_computing_publication_material 'Bruker SHELXTL'
_computing_structure_refinement 'SHELXL-97 (Sheldrick, 1997)'
_computing_structure_solution 'SHELXS-97 (Sheldrick, 1990)'
_diffrn_ambient_temperature 250(2)
_diffrn_measured_fraction_theta_full 0.994
_diffrn_measured_fraction_theta_max 0.994
_diffrn_measurement_device_type 'Stoe Stadi with CCD detector'
_diffrn_measurement_method 'omega scans'
_diffrn_radiation_monochromator graphite
_diffrn_radiation_source 'fine-focus sealed tube'
_diffrn_radiation_type MoK\a
_diffrn_radiation_wavelength 0.71073
_diffrn_reflns_av_R_equivalents 0.0595
_diffrn_reflns_av_unetI/netI 0.0519
_diffrn_reflns_limit_h_max 18
_diffrn_reflns_limit_h_min -18
_diffrn_reflns_limit_k_max 18
_diffrn_reflns_limit_k_min -17
_diffrn_reflns_limit_l_max 36
_diffrn_reflns_limit_l_min -28
_diffrn_reflns_number 45101
_diffrn_reflns_theta_full 25.00
_diffrn_reflns_theta_max 25.00
_diffrn_reflns_theta_min 3.52
_exptl_absorpt_coefficient_mu 1.147
_exptl_absorpt_correction_type none
_exptl_crystal_colour yellow
_exptl_crystal_density_diffrn 1.294
_exptl_crystal_density_method 'not measured'
_exptl_crystal_description 'irregular shaped crystal'
_exptl_crystal_F_000 2948
_exptl_crystal_size_max 0.20
_exptl_crystal_size_mid 0.15
_exptl_crystal_size_min 0.15
_refine_diff_density_max 1.729
_refine_diff_density_min -0.653
_refine_diff_density_rms 0.111
_refine_ls_extinction_method none
_refine_ls_goodness_of_fit_ref 1.125
_refine_ls_hydrogen_treatment constr
_refine_ls_matrix_type full
_refine_ls_number_parameters 715
_refine_ls_number_reflns 12833
_refine_ls_number_restraints 68
_refine_ls_restrained_S_all 1.125
_refine_ls_R_factor_all 0.0940
_refine_ls_R_factor_gt 0.0687
_refine_ls_shift/su_max 0.001
_refine_ls_shift/su_mean 0.000
_refine_ls_structure_factor_coef Fsqd
_refine_ls_weighting_details 'calc w=1/[\s^2^(Fo^2^)+(0.1166P)^2^+8.8960P] where P=(Fo^2^+2Fc^2^)/3'
_refine_ls_weighting_scheme calc
_refine_ls_wR_factor_gt 0.1934
_refine_ls_wR_factor_ref 0.2175
_reflns_number_gt 9272
_reflns_number_total 12833
_reflns_threshold_expression >2sigma(I)
_cod_data_source_file om4010498_si_003.cif
_cod_data_source_block compound_6a
_cod_original_cell_volume 7326(3)
_cod_original_sg_symbol_Hall '-P 2ybc '
_cod_original_sg_symbol_H-M P21/c
_cod_original_formula_sum 'C51.50 H86 Cu2 N12 Ru2 Si8'
_cod_database_code 4082412

loop_
_symmetry_equiv_pos_as_xyz
'x, y, z'
'-x, y+1/2, -z+1/2'
'-x, -y, -z'
'x, -y-1/2, z-1/2'

loop_
_atom_site_label
_atom_site_type_symbol
_atom_site_fract_x
_atom_site_fract_y
_atom_site_fract_z
_atom_site_U_iso_or_equiv
_atom_site_adp_type
_atom_site_occupancy
_atom_site_symmetry_multiplicity
_atom_site_calc_flag
_atom_site_refinement_flags
Ru1 Ru 0.32055(3) 0.46880(3) 0.745020(17) 0.04513(17) Uani 1 1 d .
Ru2 Ru 0.36559(3) 0.67329(4) 0.569985(18) 0.05164(19) Uani 1 1 d .
Cu1 Cu 0.66180(5) 0.46166(5) 0.74086(3) 0.0467(2) Uani 1 1 d .
Cu2 Cu 0.68268(6) 0.72495(6) 0.51855(3) 0.0580(3) Uani 1 1 d .
Si1 Si 0.80748(11) 0.46471(12) 0.73507(7) 0.0494(4) Uani 1 1 d .
Si2 Si 0.85197(19) 0.3950(2) 0.67357(9) 0.0971(9) Uani 1 1 d .
Si3 Si 0.86733(13) 0.38927(14) 0.79342(8) 0.0641(6) Uani 1 1 d .
Si4 Si 0.86496(16) 0.60239(15) 0.73785(10) 0.0833(8) Uani 1 1 d .
Si5 Si 0.81846(12) 0.76165(13) 0.50012(6) 0.0554(5) Uani 1 1 d .
Si6 Si 0.9045(2) 0.8048(2) 0.55931(9) 0.0885(8) Uani 1 1 d .
Si7 Si 0.89201(17) 0.64862(17) 0.46806(9) 0.0773(7) Uani 1 1 d .
Si8 Si 0.81534(17) 0.8719(2) 0.44945(10) 0.0944(9) Uani 1 1 d .
N1 N 0.4997(3) 0.4150(3) 0.78091(15) 0.0397(11) Uani 1 1 d .
N3 N 0.5005(3) 0.5507(3) 0.74700(15) 0.0381(11) Uani 1 1 d .
N6 N 0.4036(3) 0.4185(3) 0.69911(16) 0.0462(12) Uani 1 1 d .
N4 N 0.4132(3) 0.5685(3) 0.74752(16) 0.0437(12) Uani 1 1 d .
N5 N 0.4917(3) 0.4238(3) 0.70567(15) 0.0411(11) Uani 1 1 d .
N9 N 0.5098(3) 0.6493(3) 0.50741(15) 0.0441(12) Uani 1 1 d .
N10 N 0.4256(3) 0.6289(3) 0.51463(16) 0.0469(12) Uani 1 1 d .
N8 N 0.4882(3) 0.6400(3) 0.59887(15) 0.0408(11) Uani 1 1 d .
C41 C 0.6022(5) 0.5947(5) 0.6391(2) 0.0613(18) Uani 1 1 d .
H41A H 0.6356 0.5691 0.6618 0.074 Uiso 1 1 calc R
N7 N 0.5621(3) 0.6586(3) 0.57900(15) 0.0416(11) Uani 1 1 d .
N2 N 0.4130(3) 0.4081(3) 0.78748(16) 0.0442(12) Uani 1 1 d .
C1 C 0.5321(4) 0.4625(4) 0.74382(19) 0.0397(13) Uani 1 1 d .
C2 C 0.5618(4) 0.7018(4) 0.53741(19) 0.0456(14) Uani 1 1 d .
C42 C 0.5126(5) 0.6014(4) 0.6352(2) 0.0518(16) Uani 1 1 d .
H42A H 0.4739 0.5812 0.6557 0.062 Uiso 1 1 calc R
N11 N 0.5154(4) 0.7839(3) 0.54268(17) 0.0477(13) Uani 1 1 d .
N12 N 0.4322(3) 0.7871(3) 0.55511(17) 0.0481(13) Uani 1 1 d .
C20 C 0.5490(4) 0.6218(4) 0.7520(2) 0.0478(15) Uani 1 1 d .
H20A H 0.6105 0.6247 0.7530 0.057 Uiso 1 1 calc R
C200 C 0.8358(7) 0.2729(5) 0.7896(3) 0.092(3) Uani 1 1 d .
H20B H 0.8612 0.2419 0.8142 0.138 Uiso 1 1 calc R
H20C H 0.8572 0.2486 0.7632 0.138 Uiso 1 1 calc R
H20D H 0.7724 0.2679 0.7893 0.138 Uiso 1 1 calc R
C12 C 0.4070(5) 0.3596(5) 0.8226(2) 0.0593(18) Uani 1 1 d .
H12A H 0.3544 0.3433 0.8350 0.071 Uiso 1 1 calc R
C50 C 0.5358(5) 0.6141(5) 0.4708(2) 0.0593(18) Uani 1 1 d .
H50A H 0.5914 0.6195 0.4591 0.071 Uiso 1 1 calc R
C32 C 0.3912(5) 0.3720(5) 0.6634(2) 0.0585(18) Uani 1 1 d .
H32A H 0.3358 0.3580 0.6510 0.070 Uiso 1 1 calc R
C52 C 0.3986(5) 0.5802(4) 0.4811(2) 0.0581(17) Uani 1 1 d .
H52A H 0.3419 0.5572 0.4771 0.070 Uiso 1 1 calc R
C21 C 0.4926(5) 0.6897(4) 0.7556(2) 0.0558(17) Uani 1 1 d .
H21A H 0.5073 0.7483 0.7593 0.067 Uiso 1 1 calc R
C22 C 0.4097(5) 0.6542(4) 0.7526(2) 0.0551(17) Uani 1 1 d .
H22A H 0.3575 0.6862 0.7539 0.066 Uiso 1 1 calc R
C51 C 0.4657(6) 0.5684(5) 0.4533(2) 0.067(2) Uani 1 1 d .
H51A H 0.4638 0.5359 0.4276 0.080 Uiso 1 1 calc R
C10 C 0.5470(5) 0.3734(4) 0.8116(2) 0.0514(16) Uani 1 1 d .
H10A H 0.6084 0.3705 0.8140 0.062 Uiso 1 1 calc R
C40 C 0.6319(4) 0.6326(5) 0.6034(2) 0.0531(16) Uani 1 1 d .
H40A H 0.6910 0.6395 0.5967 0.064 Uiso 1 1 calc R
C500 C 0.2382(7) 0.7272(9) 0.5776(9) 0.152(7) Uani 1 1 d .
H50B H 0.2173 0.7852 0.5685 0.183 Uiso 1 1 calc R
C30 C 0.5320(5) 0.3813(4) 0.6741(2) 0.0522(16) Uani 1 1 d .
H30A H 0.5928 0.3761 0.6713 0.063 Uiso 1 1 calc R
C600 C 0.9212(6) 0.8825(7) 0.4208(3) 0.097(3) Uani 1 1 d .
H60A H 0.9201 0.9351 0.4037 0.145 Uiso 1 1 calc R
H60B H 0.9283 0.8332 0.4020 0.145 Uiso 1 1 calc R
H60C H 0.9699 0.8848 0.4419 0.145 Uiso 1 1 calc R
C60 C 0.5473(6) 0.8637(5) 0.5367(2) 0.0638(19) Uani 1 1 d .
H60D H 0.6040 0.8782 0.5284 0.077 Uiso 1 1 calc R
C400 C 0.8104(8) 0.6727(6) 0.6948(4) 0.103(3) Uani 1 1 d .
H40B H 0.8384 0.7290 0.6950 0.154 Uiso 1 1 calc R
H40C H 0.7489 0.6794 0.7006 0.154 Uiso 1 1 calc R
H40D H 0.8161 0.6459 0.6668 0.154 Uiso 1 1 calc R
C102 C 0.2102(5) 0.5346(8) 0.7686(4) 0.089(3) Uani 1 1 d .
H10B H 0.2109 0.5860 0.7876 0.107 Uiso 1 1 calc R
C61 C 0.4807(7) 0.9195(5) 0.5449(3) 0.081(3) Uani 1 1 d .
H61A H 0.4824 0.9801 0.5427 0.098 Uiso 1 1 calc R
C103 C 0.2050(5) 0.5341(8) 0.7245(4) 0.094(3) Uani 1 1 d .
H10C H 0.2023 0.5860 0.7059 0.112 Uiso 1 1 calc R
C701 C 1.0137(6) 0.6683(7) 0.4631(4) 0.106(4) Uani 1 1 d .
H70A H 1.0408 0.6170 0.4515 0.160 Uiso 1 1 calc R
H70B H 1.0402 0.6811 0.4913 0.160 Uiso 1 1 calc R
H70C H 1.0224 0.7167 0.4438 0.160 Uiso 1 1 calc R
C31 C 0.4686(6) 0.3471(5) 0.6469(2) 0.068(2) Uani 1 1 d .
H31A H 0.4766 0.3136 0.6221 0.081 Uiso 1 1 calc R
C700 C 0.8786(8) 0.5478(6) 0.5006(4) 0.105(3) Uani 1 1 d .
H70D H 0.9035 0.4993 0.4856 0.157 Uiso 1 1 calc R
H70E H 0.8168 0.5374 0.5045 0.157 Uiso 1 1 calc R
H70F H 0.9085 0.5547 0.5286 0.157 Uiso 1 1 calc R
C62 C 0.4112(6) 0.8708(5) 0.5571(3) 0.066(2) Uani 1 1 d .
H62A H 0.3571 0.8928 0.5654 0.080 Uiso 1 1 calc R
C101 C 0.2082(6) 0.4486(11) 0.7813(4) 0.104(4) Uani 1 1 d .
H10D H 0.2091 0.4284 0.8116 0.125 Uiso 1 1 calc R
C104 C 0.2013(5) 0.4498(11) 0.7101(4) 0.104(4) Uani 1 1 d .
H10E H 0.1938 0.4304 0.6798 0.125 Uiso 1 1 calc R
C100 C 0.2022(6) 0.3976(7) 0.7468(6) 0.105(4) Uani 1 1 d .
H10F H 0.1970 0.3338 0.7472 0.126 Uiso 1 1 calc R
C202 C 0.9901(6) 0.3964(12) 0.8004(5) 0.194(9) Uani 1 1 d .
H20E H 1.0089 0.3698 0.8275 0.292 Uiso 1 1 calc R
H20F H 1.0078 0.4565 0.8004 0.292 Uiso 1 1 calc R
H20G H 1.0167 0.3664 0.7768 0.292 Uiso 1 1 calc R
C201 C 0.8199(7) 0.4296(6) 0.8445(3) 0.091(3) Uani 1 1 d .
H20H H 0.8493 0.4017 0.8691 0.137 Uiso 1 1 calc R
H20I H 0.7578 0.4164 0.8442 0.137 Uiso 1 1 calc R
H20J H 0.8281 0.4917 0.8466 0.137 Uiso 1 1 calc R
C503 C 0.2897(8) 0.6202(19) 0.6185(7) 0.165(9) Uani 1 1 d .
H50C H 0.3117 0.5876 0.6442 0.198 Uiso 1 1 calc R
C800 C 0.9990(9) 0.8745(9) 0.5449(4) 0.155(6) Uani 1 1 d .
H80A H 1.0314 0.8920 0.5710 0.232 Uiso 1 1 calc R
H80B H 0.9774 0.9253 0.5296 0.232 Uiso 1 1 calc R
H80C H 1.0373 0.8422 0.5266 0.232 Uiso 1 1 calc R
C300 C 0.8064(9) 0.4453(8) 0.6233(3) 0.122(4) Uani 1 1 d .
H30B H 0.8188 0.4088 0.5989 0.183 Uiso 1 1 calc R
H30C H 0.8331 0.5016 0.6196 0.183 Uiso 1 1 calc R
H30D H 0.7436 0.4520 0.6252 0.183 Uiso 1 1 calc R
C502 C 0.2609(9) 0.5851(10) 0.5784(7) 0.133(5) Uani 1 1 d .
H50D H 0.2611 0.5231 0.5707 0.160 Uiso 1 1 calc R
C11 C 0.4909(6) 0.3365(5) 0.8383(2) 0.068(2) Uani 1 1 d .
H11A H 0.5052 0.3021 0.8626 0.081 Uiso 1 1 calc R
C801 C 0.9522(9) 0.7077(9) 0.5897(4) 0.130(5) Uani 1 1 d .
H80D H 0.9792 0.7267 0.6170 0.195 Uiso 1 1 calc R
H80E H 0.9960 0.6802 0.5726 0.195 Uiso 1 1 calc R
H80F H 0.9059 0.6668 0.5951 0.195 Uiso 1 1 calc R
C504 C 0.2763(9) 0.7044(16) 0.6161(6) 0.133(6) Uani 1 1 d .
H50E H 0.2884 0.7452 0.6402 0.159 Uiso 1 1 calc R
C501 C 0.2311(6) 0.6485(12) 0.5534(4) 0.110(4) Uani 1 1 d .
H50F H 0.2051 0.6422 0.5238 0.133 Uiso 1 1 calc R
C702 C 0.8430(8) 0.6298(9) 0.4122(3) 0.129(5) Uani 1 1 d .
H70G H 0.8757 0.5850 0.3980 0.193 Uiso 1 1 calc R
H70H H 0.8454 0.6828 0.3956 0.193 Uiso 1 1 calc R
H70I H 0.7824 0.6118 0.4140 0.193 Uiso 1 1 calc R
C802 C 0.8313(10) 0.8694(10) 0.5958(4) 0.153(6) Uani 1 1 d .
H80G H 0.8639 0.9179 0.6080 0.229 Uiso 1 1 calc R
H80H H 0.8121 0.8326 0.6189 0.229 Uiso 1 1 calc R
H80I H 0.7807 0.8904 0.5791 0.229 Uiso 1 1 calc R
C601 C 0.7902(10) 0.9778(8) 0.4778(6) 0.166(7) Uani 1 1 d .
H60E H 0.7959 1.0254 0.4577 0.249 Uiso 1 1 calc R
H60F H 0.8310 0.9857 0.5023 0.249 Uiso 1 1 calc R
H60G H 0.7308 0.9762 0.4877 0.249 Uiso 1 1 calc R
C301 C 0.8015(15) 0.2842(9) 0.6723(5) 0.210(10) Uani 1 1 d .
H30E H 0.7818 0.2703 0.6429 0.316 Uiso 1 1 calc R
H30F H 0.7520 0.2830 0.6908 0.316 Uiso 1 1 calc R
H30G H 0.8447 0.2421 0.6823 0.316 Uiso 1 1 calc R
C401 C 0.8443(15) 0.6547(9) 0.7903(4) 0.214(11) Uani 1 1 d .
H40E H 0.8488 0.7169 0.7873 0.320 Uiso 1 1 calc R
H40F H 0.8874 0.6348 0.8120 0.320 Uiso 1 1 calc R
H40G H 0.7861 0.6397 0.7991 0.320 Uiso 1 1 calc R
C602 C 0.7258(8) 0.8508(11) 0.4091(4) 0.165(7) Uani 1 1 d .
H60H H 0.7019 0.9052 0.3985 0.248 Uiso 1 1 calc R
H60I H 0.6801 0.8177 0.4223 0.248 Uiso 1 1 calc R
H60J H 0.7483 0.8183 0.3852 0.248 Uiso 1 1 calc R
C402 C 0.9831(8) 0.6043(11) 0.7316(11) 0.34(2) Uani 1 1 d .
H40H H 1.0000 0.6599 0.7201 0.515 Uiso 1 1 calc R
H40I H 0.9992 0.5589 0.7120 0.515 Uiso 1 1 calc R
H40J H 1.0128 0.5953 0.7595 0.515 Uiso 1 1 calc R
C302 C 0.9691(10) 0.381(2) 0.6722(6) 0.328(19) Uani 1 1 d .
H30H H 0.9837 0.3560 0.6447 0.493 Uiso 1 1 calc R
H30I H 0.9886 0.3422 0.6953 0.493 Uiso 1 1 calc R
H30J H 0.9979 0.4362 0.6759 0.493 Uiso 1 1 calc R
C93 C 0.7637(16) 0.1800(13) 0.5536(7) 0.148(7) Uani 0.50 1 d PDU
H93A H 0.7487 0.1850 0.5230 0.222 Uiso 0.50 1 calc PR
H93B H 0.8103 0.1380 0.5581 0.222 Uiso 0.50 1 calc PR
H93C H 0.7831 0.2357 0.5648 0.222 Uiso 0.50 1 calc PR
C94 C 0.6986(7) 0.1563(6) 0.5728(3) 0.086(3) Uani 0.50 1 d PGDU
C95 C 0.6158(8) 0.1855(5) 0.5594(3) 0.082(3) Uani 0.50 1 d PGDU
H95 H 0.6093 0.2225 0.5355 0.099 Uiso 0.50 1 calc PR
C96 C 0.5427(7) 0.1601(6) 0.5815(4) 0.090(4) Uani 0.50 1 d PGDU
H96 H 0.4868 0.1799 0.5724 0.108 Uiso 0.50 1 calc PR
C97 C 0.5523(8) 0.1054(6) 0.6169(4) 0.088(4) Uani 0.50 1 d PGDU
H97 H 0.5029 0.0882 0.6318 0.106 Uiso 0.50 1 calc PR
C98 C 0.6351(9) 0.0762(6) 0.6303(3) 0.100(4) Uani 0.50 1 d PGDU
H98 H 0.6416 0.0392 0.6543 0.120 Uiso 0.50 1 calc PR
C99 C 0.7082(7) 0.1016(7) 0.6083(3) 0.095(4) Uani 0.50 1 d PGDU
H99 H 0.7641 0.0818 0.6173 0.114 Uiso 0.50 1 calc PR

loop_
_atom_site_aniso_label
_atom_site_aniso_U_11
_atom_site_aniso_U_22
_atom_site_aniso_U_33
_atom_site_aniso_U_23
_atom_site_aniso_U_13
_atom_site_aniso_U_12
Ru1 0.0347(3) 0.0522(3) 0.0485(3) 0.0050(2) 0.0023(2) -0.0030(2)
Ru2 0.0448(3) 0.0610(4) 0.0494(3) -0.0070(2) 0.0058(2) -0.0015(2)
Cu1 0.0349(4) 0.0487(5) 0.0566(5) 0.0021(3) 0.0018(3) 0.0019(3)
Cu2 0.0499(5) 0.0709(6) 0.0539(5) 0.0117(4) 0.0109(4) -0.0046(4)
Si1 0.0350(9) 0.0522(11) 0.0612(12) 0.0019(8) 0.0038(8) 0.0012(7)
Si2 0.0846(17) 0.134(2) 0.0726(17) -0.0186(16) 0.0049(13) 0.0522(17)
Si3 0.0409(10) 0.0712(13) 0.0798(15) 0.0199(11) -0.0010(9) -0.0017(9)
Si4 0.0629(14) 0.0581(13) 0.127(2) 0.0236(13) -0.0187(13) -0.0165(10)
Si5 0.0486(10) 0.0657(12) 0.0522(11) 0.0059(9) 0.0071(8) -0.0080(9)
Si6 0.0964(19) 0.0993(19) 0.0692(16) -0.0122(14) -0.0041(14) -0.0051(15)
Si7 0.0735(15) 0.0805(16) 0.0784(17) -0.0114(13) 0.0094(12) -0.0136(12)
Si8 0.0647(15) 0.110(2) 0.108(2) 0.0466(17) 0.0017(14) -0.0003(14)
N1 0.043(3) 0.039(3) 0.037(3) 0.004(2) 0.000(2) -0.003(2)
N3 0.035(3) 0.040(3) 0.040(3) 0.005(2) 0.001(2) 0.0006(19)
N6 0.045(3) 0.055(3) 0.038(3) 0.004(2) -0.006(2) -0.003(2)
N4 0.038(3) 0.048(3) 0.045(3) 0.006(2) 0.003(2) 0.003(2)
N5 0.043(3) 0.042(3) 0.039(3) 0.003(2) 0.003(2) -0.003(2)
N9 0.054(3) 0.047(3) 0.031(3) -0.001(2) 0.003(2) 0.003(2)
N10 0.057(3) 0.046(3) 0.038(3) -0.006(2) -0.004(2) -0.005(2)
N8 0.047(3) 0.040(3) 0.036(3) 0.001(2) 0.004(2) -0.004(2)
C41 0.074(5) 0.065(5) 0.045(4) 0.011(3) -0.009(3) 0.009(4)
N7 0.045(3) 0.044(3) 0.036(3) 0.004(2) 0.002(2) 0.001(2)
N2 0.046(3) 0.045(3) 0.041(3) 0.008(2) 0.004(2) -0.003(2)
C1 0.039(3) 0.037(3) 0.042(3) -0.003(2) -0.002(2) 0.001(2)
C2 0.050(4) 0.050(4) 0.037(3) 0.007(3) 0.003(3) 0.002(3)
C42 0.069(5) 0.054(4) 0.032(3) 0.002(3) 0.004(3) -0.003(3)
N11 0.058(3) 0.041(3) 0.043(3) 0.001(2) 0.000(2) -0.001(2)
N12 0.051(3) 0.047(3) 0.046(3) -0.006(2) 0.002(2) 0.014(2)
C20 0.052(4) 0.040(3) 0.051(4) 0.001(3) 0.005(3) -0.005(3)
C200 0.125(8) 0.066(5) 0.087(7) 0.014(5) 0.037(6) 0.010(5)
C12 0.075(5) 0.057(4) 0.046(4) 0.011(3) 0.012(3) -0.008(4)
C50 0.082(5) 0.058(4) 0.039(4) -0.001(3) 0.017(3) 0.006(4)
C32 0.070(5) 0.062(4) 0.043(4) -0.006(3) -0.007(3) -0.013(4)
C52 0.077(5) 0.055(4) 0.042(4) -0.006(3) -0.006(3) -0.012(3)
C21 0.060(4) 0.039(3) 0.069(5) -0.003(3) 0.006(3) -0.004(3)
C22 0.059(4) 0.041(4) 0.065(5) 0.003(3) 0.007(3) 0.013(3)
C51 0.108(6) 0.048(4) 0.045(4) -0.006(3) 0.003(4) 0.003(4)
C10 0.058(4) 0.052(4) 0.044(4) 0.005(3) -0.010(3) 0.002(3)
C40 0.050(4) 0.064(4) 0.045(4) 0.011(3) -0.004(3) 0.001(3)
C500 0.045(6) 0.115(10) 0.30(2) -0.010(14) 0.067(10) 0.015(6)
C30 0.061(4) 0.052(4) 0.044(4) 0.000(3) 0.012(3) -0.001(3)
C600 0.085(6) 0.112(8) 0.095(7) 0.049(6) 0.016(5) -0.011(5)
C60 0.089(6) 0.051(4) 0.052(4) 0.004(3) 0.002(4) -0.014(4)
C400 0.126(9) 0.076(6) 0.106(8) 0.014(5) -0.007(7) 0.003(6)
C102 0.037(4) 0.120(9) 0.111(9) -0.044(7) 0.009(4) 0.004(4)
C61 0.129(8) 0.046(4) 0.069(5) -0.003(4) -0.007(5) 0.014(5)
C103 0.033(4) 0.123(9) 0.124(9) 0.046(7) -0.003(5) 0.008(4)
C701 0.075(6) 0.091(7) 0.155(11) 0.012(7) 0.027(6) 0.013(5)
C31 0.095(6) 0.067(5) 0.042(4) -0.013(3) 0.007(4) -0.005(4)
C700 0.140(10) 0.062(6) 0.112(9) -0.007(5) 0.008(7) -0.015(6)
C62 0.078(5) 0.053(4) 0.068(5) -0.009(4) -0.008(4) 0.017(4)
C101 0.045(5) 0.172(13) 0.098(8) 0.051(8) 0.023(5) 0.001(6)
C104 0.038(4) 0.182(13) 0.093(8) -0.050(9) 0.000(4) -0.007(6)
C100 0.048(5) 0.080(7) 0.189(14) -0.002(8) 0.022(7) -0.017(4)
C202 0.047(5) 0.32(2) 0.216(16) 0.185(16) -0.040(7) -0.015(9)
C201 0.141(9) 0.077(6) 0.055(5) -0.001(4) -0.016(5) -0.011(6)
C503 0.057(7) 0.30(3) 0.135(14) 0.102(17) 0.026(8) -0.015(13)
C800 0.167(12) 0.172(13) 0.120(10) 0.022(9) -0.057(9) -0.107(11)
C300 0.147(11) 0.141(10) 0.080(7) 0.010(7) 0.035(7) 0.037(8)
C502 0.074(8) 0.123(11) 0.206(18) 0.000(12) 0.041(9) -0.030(7)
C11 0.091(6) 0.061(5) 0.051(4) 0.013(3) -0.010(4) 0.001(4)
C801 0.138(11) 0.176(13) 0.073(7) 0.014(7) -0.031(7) 0.023(9)
C504 0.075(9) 0.23(2) 0.099(11) -0.058(12) 0.025(7) -0.007(11)
C501 0.051(5) 0.168(13) 0.111(9) 0.019(9) -0.008(5) -0.001(7)
C702 0.156(11) 0.160(11) 0.072(7) -0.044(7) 0.014(7) -0.043(9)
C802 0.186(14) 0.187(14) 0.085(8) -0.058(9) 0.003(8) 0.044(11)
C601 0.166(14) 0.095(9) 0.243(19) 0.052(10) 0.060(13) 0.045(9)
C301 0.41(3) 0.095(10) 0.128(12) -0.052(9) -0.024(15) 0.033(13)
C401 0.44(3) 0.095(9) 0.097(10) 0.006(7) -0.076(14) -0.079(14)
C602 0.112(10) 0.240(17) 0.139(11) 0.112(12) -0.051(8) -0.054(10)
C402 0.058(8) 0.124(13) 0.85(6) 0.18(2) -0.013(18) -0.024(8)
C302 0.096(11) 0.73(6) 0.165(17) -0.16(3) 0.014(10) 0.13(2)
C93 0.169(9) 0.147(11) 0.130(10) -0.007(8) 0.017(8) -0.026(8)
C94 0.143(8) 0.059(8) 0.054(7) -0.020(5) -0.017(6) -0.005(7)
C95 0.166(9) 0.020(6) 0.058(8) -0.015(5) -0.037(6) 0.014(7)
C96 0.137(8) 0.049(8) 0.080(9) -0.041(5) -0.040(7) 0.022(7)
C97 0.156(10) 0.040(7) 0.068(8) -0.044(5) -0.004(7) -0.005(7)
C98 0.182(12) 0.051(8) 0.064(9) 0.003(6) -0.034(7) -0.006(8)
C99 0.143(10) 0.061(8) 0.077(9) -0.007(6) -0.048(7) 0.015(8)

loop_
_atom_type_symbol
_atom_type_description
_atom_type_scat_dispersion_real
_atom_type_scat_dispersion_imag
_atom_type_scat_source
C C 0.0033 0.0016 'International Tables Vol C Tables 4.2.6.8 and 6.1.1.4'
H H 0.0000 0.0000 'International Tables Vol C Tables 4.2.6.8 and 6.1.1.4'
N N 0.0061 0.0033 'International Tables Vol C Tables 4.2.6.8 and 6.1.1.4'
Si Si 0.0817 0.0704 'International Tables Vol C Tables 4.2.6.8 and 6.1.1.4'
Cu Cu 0.3201 1.2651 'International Tables Vol C Tables 4.2.6.8 and 6.1.1.4'
Ru Ru -1.2594 0.8363 'International Tables Vol C Tables 4.2.6.8 and 6.1.1.4'

loop_
_geom_angle_atom_site_label_1
_geom_angle_atom_site_label_2
_geom_angle_atom_site_label_3
_geom_angle
N4 Ru1 N6 82.7(2)
N4 Ru1 C104 133.9(5)
N6 Ru1 C104 97.7(3)
N4 Ru1 C103 102.4(3)
N6 Ru1 C103 119.7(4)
C104 Ru1 C103 38.3(4)
N4 Ru1 N2 82.60(19)
N6 Ru1 N2 81.39(19)
C104 Ru1 N2 143.4(5)
C103 Ru1 N2 158.6(4)
N4 Ru1 C101 130.7(5)
N6 Ru1 C101 146.5(5)
C104 Ru1 C101 63.1(4)
C103 Ru1 C101 62.8(4)
N2 Ru1 C101 98.0(3)
N4 Ru1 C100 163.4(3)
N6 Ru1 C100 111.4(4)
C104 Ru1 C100 38.6(5)
C103 Ru1 C100 63.4(4)
N2 Ru1 C100 107.5(4)
C101 Ru1 C100 36.6(4)
N4 Ru1 C102 100.3(3)
N6 Ru1 C102 157.3(4)
C104 Ru1 C102 63.9(4)
C103 Ru1 C102 37.6(4)
N2 Ru1 C102 121.3(4)
C101 Ru1 C102 38.3(4)
C100 Ru1 C102 63.3(4)
C504 Ru2 N10 164.5(4)
C504 Ru2 N12 107.2(7)
N10 Ru2 N12 82.1(2)
C504 Ru2 C503 36.9(7)
N10 Ru2 C503 136.9(9)
N12 Ru2 C503 140.6(9)
C504 Ru2 N8 111.3(6)
N10 Ru2 N8 81.75(19)
N12 Ru2 N8 82.40(19)
C503 Ru2 N8 96.1(4)
C504 Ru2 C502 62.9(6)
N10 Ru2 C502 104.3(5)
N12 Ru2 C502 160.3(5)
C503 Ru2 C502 38.9(6)
N8 Ru2 C502 116.8(6)
C504 Ru2 C501 63.4(5)
N10 Ru2 C501 101.2(4)
N12 Ru2 C501 124.8(5)
C503 Ru2 C501 63.1(5)
N8 Ru2 C501 152.8(5)
C502 Ru2 C501 36.1(5)
C504 Ru2 C500 37.4(6)
N10 Ru2 C500 130.5(7)
N12 Ru2 C500 98.6(4)
C503 Ru2 C500 62.8(7)
N8 Ru2 C500 147.7(7)
C502 Ru2 C500 62.9(5)
C501 Ru2 C500 39.2(5)
C1 Cu1 Si1 177.50(18)
C2 Cu2 Si5 175.2(2)
Cu1 Si1 Si4 113.24(10)
Cu1 Si1 Si3 106.80(9)
Si4 Si1 Si3 107.47(12)
Cu1 Si1 Si2 112.47(12)
Si4 Si1 Si2 109.69(15)
Si3 Si1 Si2 106.81(12)
C302 Si2 C300 111.7(9)
C302 Si2 C301 107.1(13)
C300 Si2 C301 103.1(7)
C302 Si2 Si1 113.6(6)
C300 Si2 Si1 112.6(4)
C301 Si2 Si1 108.0(6)
C200 Si3 C201 105.5(4)
C200 Si3 C202 108.5(7)
C201 Si3 C202 107.6(7)
C200 Si3 Si1 110.2(4)
C201 Si3 Si1 109.8(3)
C202 Si3 Si1 114.9(4)
C402 Si4 C401 106.9(12)
C402 Si4 C400 109.0(8)
C401 Si4 C400 106.4(7)
C402 Si4 Si1 112.9(6)
C401 Si4 Si1 111.0(5)
C400 Si4 Si1 110.5(4)
Cu2 Si5 Si6 111.82(11)
Cu2 Si5 Si8 111.41(11)
Si6 Si5 Si8 108.69(14)
Cu2 Si5 Si7 112.71(11)
Si6 Si5 Si7 106.76(13)
Si8 Si5 Si7 105.11(13)
C800 Si6 C801 106.8(7)
C800 Si6 C802 108.5(8)
C801 Si6 C802 110.0(6)
C800 Si6 Si5 113.3(4)
C801 Si6 Si5 111.0(4)
C802 Si6 Si5 107.2(5)
C700 Si7 C702 108.6(6)
C700 Si7 C701 107.9(5)
C702 Si7 C701 107.7(6)
C700 Si7 Si5 109.3(4)
C702 Si7 Si5 109.2(5)
C701 Si7 Si5 114.0(4)
C602 Si8 C600 108.8(6)
C602 Si8 C601 107.9(8)
C600 Si8 C601 109.6(6)
C602 Si8 Si5 108.9(4)
C600 Si8 Si5 113.0(3)
C601 Si8 Si5 108.6(5)
C10 N1 N2 111.0(5)
C10 N1 C1 127.6(5)
N2 N1 C1 121.4(5)
C20 N3 N4 111.8(5)
C20 N3 C1 126.9(5)
N4 N3 C1 121.3(5)
C32 N6 N5 105.3(5)
C32 N6 Ru1 134.3(5)
N5 N6 Ru1 120.0(4)
C22 N4 N3 104.2(5)
C22 N4 Ru1 134.9(4)
N3 N4 Ru1 120.7(4)
C30 N5 N6 109.9(5)
C30 N5 C1 127.2(5)
N6 N5 C1 122.5(5)
C50 N9 N10 111.4(5)
C50 N9 C2 126.9(6)
N10 N9 C2 121.7(5)
C52 N10 N9 105.6(5)
C52 N10 Ru2 133.8(5)
N9 N10 Ru2 120.7(4)
C42 N8 N7 106.1(5)
C42 N8 Ru2 133.7(4)
N7 N8 Ru2 120.2(4)
C40 C41 C42 105.3(6)
C40 C41 H41A 127.3
C42 C41 H41A 127.3
N8 N7 C40 109.9(5)
N8 N7 C2 122.4(5)
C40 N7 C2 127.6(5)
C12 N2 N1 105.6(5)
C12 N2 Ru1 134.1(5)
N1 N2 Ru1 120.3(3)
N5 C1 N3 108.3(5)
N5 C1 N1 106.7(5)
N3 C1 N1 107.1(5)
N5 C1 Cu1 110.7(4)
N3 C1 Cu1 110.1(4)
N1 C1 Cu1 113.7(4)
N9 C2 N7 107.0(5)
N9 C2 N11 107.6(5)
N7 C2 N11 106.5(5)
N9 C2 Cu2 113.8(4)
N7 C2 Cu2 112.0(4)
N11 C2 Cu2 109.6(4)
N8 C42 C41 110.8(6)
N8 C42 H42A 124.6
C41 C42 H42A 124.6
C60 N11 N12 111.0(6)
C60 N11 C2 126.9(6)
N12 N11 C2 122.0(5)
C62 N12 N11 106.3(6)
C62 N12 Ru2 133.2(5)
N11 N12 Ru2 120.4(4)
N3 C20 C21 107.2(6)
N3 C20 H20A 126.4
C21 C20 H20A 126.4
Si3 C200 H20B 109.5
Si3 C200 H20C 109.5
H20B C200 H20C 109.5
Si3 C200 H20D 109.5
H20B C200 H20D 109.5
H20C C200 H20D 109.5
N2 C12 C11 109.7(6)
N2 C12 H12A 125.2
C11 C12 H12A 125.2
N9 C50 C51 106.9(7)
N9 C50 H50A 126.6
C51 C50 H50A 126.6
N6 C32 C31 111.7(6)
N6 C32 H32A 124.1
C31 C32 H32A 124.1
N10 C52 C51 110.4(7)
N10 C52 H52A 124.8
C51 C52 H52A 124.8
C20 C21 C22 105.6(6)
C20 C21 H21A 127.2
C22 C21 H21A 127.2
N4 C22 C21 111.2(6)
N4 C22 H22A 124.4
C21 C22 H22A 124.4
C50 C51 C52 105.8(6)
C50 C51 H51A 127.1
C52 C51 H51A 127.1
N1 C10 C11 107.7(6)
N1 C10 H10A 126.1
C11 C10 H10A 126.1
N7 C40 C41 107.8(6)
N7 C40 H40A 126.1
C41 C40 H40A 126.1
C504 C500 C501 105.1(14)
C504 C500 Ru2 68.7(7)
C501 C500 Ru2 70.2(6)
C504 C500 H50B 127.4
C501 C500 H50B 127.4
Ru2 C500 H50B 127.4
N5 C30 C31 107.7(6)
N5 C30 H30A 126.1
C31 C30 H30A 126.1
Si8 C600 H60A 109.5
Si8 C600 H60B 109.5
H60A C600 H60B 109.5
Si8 C600 H60C 109.5
H60A C600 H60C 109.5
H60B C600 H60C 109.5
N11 C60 C61 106.2(8)
N11 C60 H60D 126.9
C61 C60 H60D 126.9
Si4 C400 H40B 109.5
Si4 C400 H40C 109.5
H40B C400 H40C 109.5
Si4 C400 H40D 109.5
H40B C400 H40D 109.5
H40C C400 H40D 109.5
C103 C102 C101 106.1(10)
C103 C102 Ru1 70.6(5)
C101 C102 Ru1 70.4(5)
C103 C102 H10B 126.9
C101 C102 H10B 126.9
Ru1 C102 H10B 126.9
C60 C61 C62 107.2(7)
C60 C61 H61A 126.4
C62 C61 H61A 126.4
C102 C103 C104 109.2(10)
C102 C103 Ru1 71.8(5)
C104 C103 Ru1 70.5(5)
C102 C103 H10C 125.4
C104 C103 H10C 125.4
Ru1 C103 H10C 125.4
Si7 C701 H70A 109.5
Si7 C701 H70B 109.5
H70A C701 H70B 109.5
Si7 C701 H70C 109.5
H70A C701 H70C 109.5
H70B C701 H70C 109.5
C30 C31 C32 105.3(6)
C30 C31 H31A 127.4
C32 C31 H31A 127.4
Si7 C700 H70D 109.5
Si7 C700 H70E 109.5
H70D C700 H70E 109.5
Si7 C700 H70F 109.5
H70D C700 H70F 109.5
H70E C700 H70F 109.5
N12 C62 C61 109.3(7)
N12 C62 H62A 125.3
C61 C62 H62A 125.3
C100 C101 C102 110.1(10)
C100 C101 Ru1 72.0(6)
C102 C101 Ru1 71.3(5)
C100 C101 H10D 124.9
C102 C101 H10D 124.9
Ru1 C101 H10D 124.9
C103 C104 C100 106.6(10)
C103 C104 Ru1 71.2(5)
C100 C104 Ru1 71.5(6)
C103 C104 H10E 126.6
C100 C104 H10E 126.6
Ru1 C104 H10E 126.6
C101 C100 C104 108.0(10)
C101 C100 Ru1 71.4(6)
C104 C100 Ru1 69.9(5)
C101 C100 H10F 126.0
C104 C100 H10F 126.0
Ru1 C100 H10F 126.0
Si3 C202 H20E 109.5
Si3 C202 H20F 109.5
H20E C202 H20F 109.5
Si3 C202 H20G 109.5
H20E C202 H20G 109.5
H20F C202 H20G 109.5
Si3 C201 H20H 109.5
Si3 C201 H20I 109.5
H20H C201 H20I 109.5
Si3 C201 H20J 109.5
H20H C201 H20J 109.5
H20I C201 H20J 109.5
C504 C503 C502 106.7(15)
C504 C503 Ru2 70.3(8)
C502 C503 Ru2 71.4(8)
C504 C503 H50C 126.6
C502 C503 H50C 126.6
Ru2 C503 H50C 126.6
Si6 C800 H80A 109.5
Si6 C800 H80B 109.5
H80A C800 H80B 109.5
Si6 C800 H80C 109.5
H80A C800 H80C 109.5
H80B C800 H80C 109.5
Si2 C300 H30B 109.5
Si2 C300 H30C 109.5
H30B C300 H30C 109.5
Si2 C300 H30D 109.5
H30B C300 H30D 109.5
H30C C300 H30D 109.5
C501 C502 C503 108.6(16)
C501 C502 Ru2 72.1(7)
C503 C502 Ru2 69.7(7)
C501 C502 H50D 125.7
C503 C502 H50D 125.7
Ru2 C502 H50D 125.7
C10 C11 C12 105.9(6)
C10 C11 H11A 127.0
C12 C11 H11A 127.0
Si6 C801 H80D 109.5
Si6 C801 H80E 109.5
H80D C801 H80E 109.5
Si6 C801 H80F 109.5
H80D C801 H80F 109.5
H80E C801 H80F 109.5
C503 C504 C500 111.5(16)
C503 C504 Ru2 72.8(8)
C500 C504 Ru2 73.9(7)
C503 C504 H50E 124.2
C500 C504 H50E 124.2
Ru2 C504 H50E 124.2
C502 C501 C500 108.0(14)
C502 C501 Ru2 71.8(7)
C500 C501 Ru2 70.7(6)
C502 C501 H50F 126.0
C500 C501 H50F 126.0
Ru2 C501 H50F 126.0
Si7 C702 H70G 109.5
Si7 C702 H70H 109.5
H70G C702 H70H 109.5
Si7 C702 H70I 109.5
H70G C702 H70I 109.5
H70H C702 H70I 109.5
Si6 C802 H80G 109.5
Si6 C802 H80H 109.5
H80G C802 H80H 109.5
Si6 C802 H80I 109.5
H80G C802 H80I 109.5
H80H C802 H80I 109.5
Si8 C601 H60E 109.5
Si8 C601 H60F 109.5
H60E C601 H60F 109.5
Si8 C601 H60G 109.5
H60E C601 H60G 109.5
H60F C601 H60G 109.5
Si2 C301 H30E 109.5
Si2 C301 H30F 109.5
H30E C301 H30F 109.5
Si2 C301 H30G 109.5
H30E C301 H30G 109.5
H30F C301 H30G 109.5
Si4 C401 H40E 109.5
Si4 C401 H40F 109.5
H40E C401 H40F 109.5
Si4 C401 H40G 109.5
H40E C401 H40G 109.5
H40F C401 H40G 109.5
Si8 C602 H60H 109.5
Si8 C602 H60I 109.5
H60H C602 H60I 109.5
Si8 C602 H60J 109.5
H60H C602 H60J 109.5
H60I C602 H60J 109.5
Si4 C402 H40H 109.5
Si4 C402 H40I 109.5
H40H C402 H40I 109.5
Si4 C402 H40J 109.5
H40H C402 H40J 109.5
H40I C402 H40J 109.5
Si2 C302 H30H 109.5
Si2 C302 H30I 109.5
H30H C302 H30I 109.5
Si2 C302 H30J 109.5
H30H C302 H30J 109.5
H30I C302 H30J 109.5
C94 C93 H93A 109.5
C94 C93 H93B 109.5
H93A C93 H93B 109.5
C94 C93 H93C 109.5
H93A C93 H93C 109.5
H93B C93 H93C 109.5
C93 C94 C95 119.9(4)
C93 C94 C99 120.0(4)
C95 C94 C99 120.0
C96 C95 C94 120.0
C96 C95 H95 120.0
C94 C95 H95 120.0
C95 C96 C97 120.0
C95 C96 H96 120.0
C97 C96 H96 120.0
C98 C97 C96 120.0
C98 C97 H97 120.0
C96 C97 H97 120.0
C97 C98 C99 120.0
C97 C98 H98 120.0
C99 C98 H98 120.0
C98 C99 C94 120.0
C98 C99 H99 120.0
C94 C99 H99 120.0

loop_
_geom_bond_atom_site_label_1
_geom_bond_atom_site_label_2
_geom_bond_distance
Ru1 N4 2.094(5)
Ru1 N6 2.095(5)
Ru1 C104 2.100(9)
Ru1 C103 2.109(8)
Ru1 N2 2.111(5)
Ru1 C101 2.112(8)
Ru1 C100 2.120(9)
Ru1 C102 2.125(8)
Ru2 C504 2.073(12)
Ru2 N10 2.095(5)
Ru2 N12 2.095(6)
Ru2 C503 2.104(12)
Ru2 N8 2.107(5)
Ru2 C502 2.127(11)
Ru2 C501 2.132(10)
Ru2 C500 2.138(10)
Cu1 C1 1.987(6)
Cu1 Si1 2.2407(19)
Cu2 C2 1.992(6)
Cu2 Si5 2.247(2)
Si1 Si4 2.305(3)
Si1 Si3 2.310(3)
Si1 Si2 2.317(3)
Si2 C302 1.805(14)
Si2 C300 1.851(12)
Si2 C301 1.880(16)
Si3 C200 1.867(9)
Si3 C201 1.876(9)
Si3 C202 1.882(9)
Si4 C402 1.823(13)
Si4 C401 1.856(15)
Si4 C400 1.889(10)
Si5 Si6 2.311(3)
Si5 Si8 2.318(3)
Si5 Si7 2.325(3)
Si6 C800 1.872(11)
Si6 C801 1.904(12)
Si6 C802 1.905(12)
Si7 C700 1.874(10)
Si7 C702 1.883(10)
Si7 C701 1.897(10)
Si8 C602 1.846(12)
Si8 C600 1.885(9)
Si8 C601 1.907(14)
N1 C10 1.335(8)
N1 N2 1.353(7)
N1 C1 1.468(8)
N3 C20 1.332(8)
N3 N4 1.363(6)
N3 C1 1.453(7)
N6 C32 1.327(8)
N6 N5 1.356(7)
N4 C22 1.337(8)
N5 C30 1.350(8)
N5 C1 1.442(7)
N9 C50 1.336(8)
N9 N10 1.352(7)
N9 C2 1.449(8)
N10 C52 1.334(8)
N8 C42 1.315(8)
N8 N7 1.339(7)
C41 C40 1.347(10)
C41 C42 1.372(10)
C41 H41A 0.9400
N7 C40 1.344(8)
N7 C2 1.452(7)
N2 C12 1.328(8)
C2 N11 1.467(8)
C42 H42A 0.9400
N11 C60 1.344(8)
N11 N12 1.345(7)
N12 C62 1.338(9)
C20 C21 1.366(9)
C20 H20A 0.9400
C200 H20B 0.9700
C200 H20C 0.9700
C200 H20D 0.9700
C12 C11 1.399(11)
C12 H12A 0.9400
C50 C51 1.376(11)
C50 H50A 0.9400
C32 C31 1.364(11)
C32 H32A 0.9400
C52 C51 1.379(10)
C52 H52A 0.9400
C21 C22 1.381(10)
C21 H21A 0.9400
C22 H22A 0.9400
C51 H51A 0.9400
C10 C11 1.343(10)
C10 H10A 0.9400
C40 H40A 0.9400
C500 C504 1.35(2)
C500 C501 1.431(19)
C500 H50B 0.9900
C30 C31 1.363(10)
C30 H30A 0.9400
C600 H60A 0.9700
C600 H60B 0.9700
C600 H60C 0.9700
C60 C61 1.368(12)
C60 H60D 0.9400
C400 H40B 0.9700
C400 H40C 0.9700
C400 H40D 0.9700
C102 C103 1.364(14)
C102 C101 1.389(15)
C102 H10B 0.9900
C61 C62 1.368(12)
C61 H61A 0.9400
C103 C104 1.379(15)
C103 H10C 0.9900
C701 H70A 0.9700
C701 H70B 0.9700
C701 H70C 0.9700
C31 H31A 0.9400
C700 H70D 0.9700
C700 H70E 0.9700
C700 H70F 0.9700
C62 H62A 0.9400
C101 C100 1.328(16)
C101 H10D 0.9900
C104 C100 1.395(16)
C104 H10E 0.9900
C100 H10F 0.9900
C202 H20E 0.9700
C202 H20F 0.9700
C202 H20G 0.9700
C201 H20H 0.9700
C201 H20I 0.9700
C201 H20J 0.9700
C503 C504 1.32(2)
C503 C502 1.41(2)
C503 H50C 0.9900
C800 H80A 0.9700
C800 H80B 0.9700
C800 H80C 0.9700
C300 H30B 0.9700
C300 H30C 0.9700
C300 H30D 0.9700
C502 C501 1.320(19)
C502 H50D 0.9900
C11 H11A 0.9400
C801 H80D 0.9700
C801 H80E 0.9700
C801 H80F 0.9700
C504 H50E 0.9900
C501 H50F 0.9900
C702 H70G 0.9700
C702 H70H 0.9700
C702 H70I 0.9700
C802 H80G 0.9700
C802 H80H 0.9700
C802 H80I 0.9700
C601 H60E 0.9700
C601 H60F 0.9700
C601 H60G 0.9700
C301 H30E 0.9700
C301 H30F 0.9700
C301 H30G 0.9700
C401 H40E 0.9700
C401 H40F 0.9700
C401 H40G 0.9700
C602 H60H 0.9700
C602 H60I 0.9700
C602 H60J 0.9700
C402 H40H 0.9700
C402 H40I 0.9700
C402 H40J 0.9700
C302 H30H 0.9700
C302 H30I 0.9700
C302 H30J 0.9700
C93 C94 1.24(3)
C93 H93A 0.9700
C93 H93B 0.9700
C93 H93C 0.9700
C94 C95 1.3900
C94 C99 1.3900
C95 C96 1.3900
C95 H95 0.9400
C96 C97 1.3900
C96 H96 0.9400
C97 C98 1.3900
C97 H97 0.9400
C98 C99 1.3900
C98 H98 0.9400
C99 H99 0.9400

loop_
_geom_torsion_atom_site_label_1
_geom_torsion_atom_site_label_2
_geom_torsion_atom_site_label_3
_geom_torsion_atom_site_label_4
_geom_torsion
Cu1 Si1 Si2 C302 -170.4(12)
Si4 Si1 Si2 C302 62.6(12)
Si3 Si1 Si2 C302 -53.6(12)
Cu1 Si1 Si2 C300 61.3(5)
Si4 Si1 Si2 C300 -65.7(5)
Si3 Si1 Si2 C300 178.1(5)
Cu1 Si1 Si2 C301 -51.8(7)
Si4 Si1 Si2 C301 -178.8(7)
Si3 Si1 Si2 C301 65.0(7)
Cu1 Si1 Si3 C200 65.7(3)
Si4 Si1 Si3 C200 -172.5(3)
Si2 Si1 Si3 C200 -54.8(3)
Cu1 Si1 Si3 C201 -50.1(3)
Si4 Si1 Si3 C201 71.7(4)
Si2 Si1 Si3 C201 -170.6(3)
Cu1 Si1 Si3 C202 -171.4(8)
Si4 Si1 Si3 C202 -49.6(8)
Si2 Si1 Si3 C202 68.0(8)
Cu1 Si1 Si4 C402 -178.4(11)
Si3 Si1 Si4 C402 63.9(11)
Si2 Si1 Si4 C402 -51.9(11)
Cu1 Si1 Si4 C401 61.7(7)
Si3 Si1 Si4 C401 -56.0(7)
Si2 Si1 Si4 C401 -171.8(7)
Cu1 Si1 Si4 C400 -56.1(4)
Si3 Si1 Si4 C400 -173.8(4)
Si2 Si1 Si4 C400 70.4(4)
Cu2 Si5 Si6 C800 -157.7(6)
Si8 Si5 Si6 C800 -34.3(6)
Si7 Si5 Si6 C800 78.6(6)
Cu2 Si5 Si6 C801 82.0(5)
Si8 Si5 Si6 C801 -154.6(5)
Si7 Si5 Si6 C801 -41.7(5)
Cu2 Si5 Si6 C802 -38.1(6)
Si8 Si5 Si6 C802 85.3(6)
Si7 Si5 Si6 C802 -161.8(6)
Cu2 Si5 Si7 C700 -46.7(4)
Si6 Si5 Si7 C700 76.5(4)
Si8 Si5 Si7 C700 -168.2(4)
Cu2 Si5 Si7 C702 72.0(4)
Si6 Si5 Si7 C702 -164.8(4)
Si8 Si5 Si7 C702 -49.5(4)
Cu2 Si5 Si7 C701 -167.5(4)
Si6 Si5 Si7 C701 -44.3(4)
Si8 Si5 Si7 C701 71.0(4)
Cu2 Si5 Si8 C602 -41.8(6)
Si6 Si5 Si8 C602 -165.5(6)
Si7 Si5 Si8 C602 80.6(6)
Cu2 Si5 Si8 C600 -162.8(4)
Si6 Si5 Si8 C600 73.6(4)
Si7 Si5 Si8 C600 -40.4(4)
Cu2 Si5 Si8 C601 75.4(6)
Si6 Si5 Si8 C601 -48.2(6)
Si7 Si5 Si8 C601 -162.2(5)
N4 Ru1 N6 C32 -146.7(6)
C104 Ru1 N6 C32 -13.2(8)
C103 Ru1 N6 C32 -46.6(8)
N2 Ru1 N6 C32 129.8(6)
C101 Ru1 N6 C32 38.2(9)
C100 Ru1 N6 C32 24.2(8)
C102 Ru1 N6 C32 -47.6(11)
N4 Ru1 N6 N5 40.6(4)
C104 Ru1 N6 N5 174.0(6)
C103 Ru1 N6 N5 140.6(5)
N2 Ru1 N6 N5 -43.0(4)
C101 Ru1 N6 N5 -134.6(6)
C100 Ru1 N6 N5 -148.6(6)
C102 Ru1 N6 N5 139.7(8)
C20 N3 N4 C22 0.7(7)
C1 N3 N4 C22 177.4(5)
C20 N3 N4 Ru1 -175.4(4)
C1 N3 N4 Ru1 1.3(7)
N6 Ru1 N4 C22 143.8(6)
C104 Ru1 N4 C22 50.1(8)
C103 Ru1 N4 C22 24.9(7)
N2 Ru1 N4 C22 -134.0(6)
C101 Ru1 N4 C22 -39.8(8)
C100 Ru1 N4 C22 -5(2)
C102 Ru1 N4 C22 -13.4(7)
N6 Ru1 N4 N3 -41.6(4)
C104 Ru1 N4 N3 -135.2(5)
C103 Ru1 N4 N3 -160.5(5)
N2 Ru1 N4 N3 40.7(4)
C101 Ru1 N4 N3 134.9(5)
C100 Ru1 N4 N3 169.5(18)
C102 Ru1 N4 N3 161.2(5)
C32 N6 N5 C30 0.3(7)
Ru1 N6 N5 C30 174.9(4)
C32 N6 N5 C1 -173.9(5)
Ru1 N6 N5 C1 0.8(7)
C50 N9 N10 C52 -0.6(7)
C2 N9 N10 C52 -179.6(5)
C50 N9 N10 Ru2 179.4(4)
C2 N9 N10 Ru2 0.3(7)
C504 Ru2 N10 C52 -10(3)
N12 Ru2 N10 C52 -138.5(6)
C503 Ru2 N10 C52 47.9(9)
N8 Ru2 N10 C52 138.1(6)
C502 Ru2 N10 C52 22.5(9)
C501 Ru2 N10 C52 -14.4(8)
C500 Ru2 N10 C52 -43.9(8)
C504 Ru2 N10 N9 170(3)
N12 Ru2 N10 N9 41.6(4)
C503 Ru2 N10 N9 -132.0(7)
N8 Ru2 N10 N9 -41.8(4)
C502 Ru2 N10 N9 -157.4(7)
C501 Ru2 N10 N9 165.6(6)
C500 Ru2 N10 N9 136.2(6)
C504 Ru2 N8 C42 33.1(9)
N10 Ru2 N8 C42 -138.3(6)
N12 Ru2 N8 C42 138.7(6)
C503 Ru2 N8 C42 -1.7(11)
C502 Ru2 N8 C42 -36.4(8)
C501 Ru2 N8 C42 -39.9(11)
C500 Ru2 N8 C42 44.7(10)
C504 Ru2 N8 N7 -147.0(8)
N10 Ru2 N8 N7 41.6(4)
N12 Ru2 N8 N7 -41.4(4)
C503 Ru2 N8 N7 178.2(10)
C502 Ru2 N8 N7 143.5(7)
C501 Ru2 N8 N7 140.0(9)
C500 Ru2 N8 N7 -135.5(8)
C42 N8 N7 C40 -0.8(7)
Ru2 N8 N7 C40 179.3(4)
C42 N8 N7 C2 179.9(5)
Ru2 N8 N7 C2 0.0(7)
C10 N1 N2 C12 -1.3(7)
C1 N1 N2 C12 178.2(5)
C10 N1 N2 Ru1 178.9(4)
C1 N1 N2 Ru1 -1.6(7)
N4 Ru1 N2 C12 139.9(6)
N6 Ru1 N2 C12 -136.4(7)
C104 Ru1 N2 C12 -45.0(9)
C103 Ru1 N2 C12 34.9(13)
C101 Ru1 N2 C12 9.7(8)
C100 Ru1 N2 C12 -26.5(8)
C102 Ru1 N2 C12 42.4(8)
N4 Ru1 N2 N1 -40.4(4)
N6 Ru1 N2 N1 43.3(4)
C104 Ru1 N2 N1 134.6(6)
C103 Ru1 N2 N1 -145.5(10)
C101 Ru1 N2 N1 -170.6(6)
C100 Ru1 N2 N1 153.1(6)
C102 Ru1 N2 N1 -137.9(5)
C30 N5 C1 N3 129.5(6)
N6 N5 C1 N3 -57.4(7)
C30 N5 C1 N1 -115.5(6)
N6 N5 C1 N1 57.6(6)
C30 N5 C1 Cu1 8.7(7)
N6 N5 C1 Cu1 -178.2(4)
C20 N3 C1 N5 -128.0(6)
N4 N3 C1 N5 55.9(7)
C20 N3 C1 N1 117.2(6)
N4 N3 C1 N1 -58.9(6)
C20 N3 C1 Cu1 -6.9(7)
N4 N3 C1 Cu1 177.0(4)
C10 N1 C1 N5 122.7(6)
N2 N1 C1 N5 -56.7(6)
C10 N1 C1 N3 -121.6(6)
N2 N1 C1 N3 59.0(6)
C10 N1 C1 Cu1 0.3(8)
N2 N1 C1 Cu1 -179.1(4)
C50 N9 C2 N7 -121.7(6)
N10 N9 C2 N7 57.2(7)
C50 N9 C2 N11 124.2(6)
N10 N9 C2 N11 -56.9(7)
C50 N9 C2 Cu2 2.6(8)
N10 N9 C2 Cu2 -178.5(4)
N8 N7 C2 N9 -57.5(7)
C40 N7 C2 N9 123.3(7)
N8 N7 C2 N11 57.3(7)
C40 N7 C2 N11 -121.8(7)
N8 N7 C2 Cu2 177.1(4)
C40 N7 C2 Cu2 -2.0(8)
N7 N8 C42 C41 -0.1(7)
Ru2 N8 C42 C41 179.8(5)
C40 C41 C42 N8 1.0(8)
N9 C2 N11 C60 -125.1(7)
N7 C2 N11 C60 120.5(7)
Cu2 C2 N11 C60 -0.9(8)
N9 C2 N11 N12 55.6(7)
N7 C2 N11 N12 -58.9(7)
Cu2 C2 N11 N12 179.8(4)
C60 N11 N12 C62 -0.1(7)
C2 N11 N12 C62 179.3(6)
C60 N11 N12 Ru2 -177.1(4)
C2 N11 N12 Ru2 2.3(7)
C504 Ru2 N12 C62 -26.1(9)
N10 Ru2 N12 C62 141.3(6)
C503 Ru2 N12 C62 -45.6(10)
N8 Ru2 N12 C62 -136.0(6)
C502 Ru2 N12 C62 30.7(19)
C501 Ru2 N12 C62 43.2(8)
C500 Ru2 N12 C62 11.4(10)
C504 Ru2 N12 N11 150.0(7)
N10 Ru2 N12 N11 -42.7(4)
C503 Ru2 N12 N11 130.4(8)
N8 Ru2 N12 N11 40.0(4)
C502 Ru2 N12 N11 -153.2(17)
C501 Ru2 N12 N11 -140.8(6)
C500 Ru2 N12 N11 -172.6(8)
N4 N3 C20 C21 -0.7(7)
C1 N3 C20 C21 -177.1(6)
N1 N2 C12 C11 0.5(8)
Ru1 N2 C12 C11 -179.8(5)
N10 N9 C50 C51 -0.2(7)
C2 N9 C50 C51 178.8(6)
N5 N6 C32 C31 0.2(8)
Ru1 N6 C32 C31 -173.3(5)
N9 N10 C52 C51 1.1(8)
Ru2 N10 C52 C51 -178.8(5)
N3 C20 C21 C22 0.3(8)
N3 N4 C22 C21 -0.5(7)
Ru1 N4 C22 C21 174.7(5)
C20 C21 C22 N4 0.1(8)
N9 C50 C51 C52 0.8(8)
N10 C52 C51 C50 -1.2(8)
N2 N1 C10 C11 1.6(8)
C1 N1 C10 C11 -177.8(6)
N8 N7 C40 C41 1.4(8)
C2 N7 C40 C41 -179.3(6)
C42 C41 C40 N7 -1.4(8)
N10 Ru2 C500 C504 165.9(11)
N12 Ru2 C500 C504 -107.2(12)
C503 Ru2 C500 C504 36.1(11)
N8 Ru2 C500 C504 -17.9(16)
C502 Ru2 C500 C504 80.0(11)
C501 Ru2 C500 C504 116.0(14)
C504 Ru2 C500 C501 -116.0(14)
N10 Ru2 C500 C501 49.9(12)
N12 Ru2 C500 C501 136.8(10)
C503 Ru2 C500 C501 -80.0(10)
N8 Ru2 C500 C501 -133.9(10)
C502 Ru2 C500 C501 -36.0(9)
N6 N5 C30 C31 -0.6(7)
C1 N5 C30 C31 173.2(6)
N12 N11 C60 C61 -1.1(8)
C2 N11 C60 C61 179.5(6)
N4 Ru1 C102 C103 97.0(7)
N6 Ru1 C102 C103 1.4(13)
C104 Ru1 C102 C103 -37.1(7)
N2 Ru1 C102 C103 -175.5(6)
C101 Ru1 C102 C103 -115.9(9)
C100 Ru1 C102 C103 -80.4(7)
N4 Ru1 C102 C101 -147.1(7)
N6 Ru1 C102 C101 117.3(12)
C104 Ru1 C102 C101 78.8(8)
C103 Ru1 C102 C101 115.9(9)
N2 Ru1 C102 C101 -59.6(8)
C100 Ru1 C102 C101 35.5(7)
N11 C60 C61 C62 1.8(9)
C101 C102 C103 C104 -1.0(9)
Ru1 C102 C103 C104 60.9(6)
C101 C102 C103 Ru1 -61.9(6)
N4 Ru1 C103 C102 -90.8(7)
N6 Ru1 C103 C102 -179.4(6)
C104 Ru1 C103 C102 119.0(9)
N2 Ru1 C103 C102 10.6(15)
C101 Ru1 C103 C102 38.8(7)
C100 Ru1 C103 C102 80.0(7)
N4 Ru1 C103 C104 150.2(7)
N6 Ru1 C103 C104 61.7(8)
N2 Ru1 C103 C104 -108.4(13)
C101 Ru1 C103 C104 -80.2(8)
C100 Ru1 C103 C104 -39.0(7)
C102 Ru1 C103 C104 -119.0(9)
N5 C30 C31 C32 0.7(8)
N6 C32 C31 C30 -0.6(9)
N11 N12 C62 C61 1.3(8)
Ru2 N12 C62 C61 177.7(5)
C60 C61 C62 N12 -2.0(9)
C103 C102 C101 C100 0.1(10)
Ru1 C102 C101 C100 -61.9(7)
C103 C102 C101 Ru1 62.0(6)
N4 Ru1 C101 C100 164.2(7)
N6 Ru1 C101 C100 -22.2(11)
C104 Ru1 C101 C100 38.2(7)
C103 Ru1 C101 C100 81.3(8)
N2 Ru1 C101 C100 -108.7(8)
C102 Ru1 C101 C100 119.4(10)
N4 Ru1 C101 C102 44.8(8)
N6 Ru1 C101 C102 -141.6(7)
C104 Ru1 C101 C102 -81.3(7)
C103 Ru1 C101 C102 -38.1(6)
N2 Ru1 C101 C102 131.9(7)
C100 Ru1 C101 C102 -119.4(10)
C102 C103 C104 C100 1.5(10)
Ru1 C103 C104 C100 63.2(6)
C102 C103 C104 Ru1 -61.7(6)
N4 Ru1 C104 C103 -42.3(9)
N6 Ru1 C104 C103 -129.5(7)
N2 Ru1 C104 C103 144.5(7)
C101 Ru1 C104 C103 79.4(7)
C100 Ru1 C104 C103 115.6(9)
C102 Ru1 C104 C103 36.5(6)
N4 Ru1 C104 C100 -157.9(7)
N6 Ru1 C104 C100 114.9(8)
C103 Ru1 C104 C100 -115.6(9)
N2 Ru1 C104 C100 29.0(10)
C101 Ru1 C104 C100 -36.1(7)
C102 Ru1 C104 C100 -79.1(7)
C102 C101 C100 C104 0.8(11)
Ru1 C101 C100 C104 -60.7(6)
C102 C101 C100 Ru1 61.5(7)
C103 C104 C100 C101 -1.4(11)
Ru1 C104 C100 C101 61.6(7)
C103 C104 C100 Ru1 -63.0(6)
N4 Ru1 C100 C101 -46(2)
N6 Ru1 C100 C101 167.0(7)
C104 Ru1 C100 C101 -118.0(10)
C103 Ru1 C100 C101 -79.4(8)
N2 Ru1 C100 C101 79.6(8)
C102 Ru1 C100 C101 -37.2(7)
N4 Ru1 C100 C104 72(2)
N6 Ru1 C100 C104 -74.9(7)
C103 Ru1 C100 C104 38.6(7)
N2 Ru1 C100 C104 -162.4(7)
C101 Ru1 C100 C104 118.0(10)
C102 Ru1 C100 C104 80.9(7)
N10 Ru2 C503 C504 -157.8(11)
N12 Ru2 C503 C504 32.2(15)
N8 Ru2 C503 C504 117.7(12)
C502 Ru2 C503 C504 -116.3(15)
C501 Ru2 C503 C504 -80.8(11)
C500 Ru2 C503 C504 -36.6(10)
C504 Ru2 C503 C502 116.3(15)
N10 Ru2 C503 C502 -41.5(14)
N12 Ru2 C503 C502 148.5(11)
N8 Ru2 C503 C502 -126.0(12)
C501 Ru2 C503 C502 35.5(9)
C500 Ru2 C503 C502 79.7(10)
C504 C503 C502 C501 -0.2(15)
Ru2 C503 C502 C501 -62.0(9)
C504 C503 C502 Ru2 61.8(10)
C504 Ru2 C502 C501 81.3(10)
N10 Ru2 C502 C501 -89.4(10)
N12 Ru2 C502 C501 17(3)
C503 Ru2 C502 C501 118.5(15)
N8 Ru2 C502 C501 -177.3(9)
C500 Ru2 C502 C501 39.0(10)
C504 Ru2 C502 C503 -37.2(10)
N10 Ru2 C502 C503 152.1(12)
N12 Ru2 C502 C503 -101(2)
N8 Ru2 C502 C503 64.3(13)
C501 Ru2 C502 C503 -118.5(15)
C500 Ru2 C502 C503 -79.4(12)
N1 C10 C11 C12 -1.2(8)
N2 C12 C11 C10 0.5(9)
C502 C503 C504 C500 1.8(16)
Ru2 C503 C504 C500 64.3(10)
C502 C503 C504 Ru2 -62.5(9)
C501 C500 C504 C503 -2.5(15)
Ru2 C500 C504 C503 -63.6(10)
C501 C500 C504 Ru2 61.1(8)
N10 Ru2 C504 C503 75(4)
N12 Ru2 C504 C503 -159.3(12)
N8 Ru2 C504 C503 -70.9(13)
C502 Ru2 C504 C503 39.2(10)
C501 Ru2 C504 C503 79.9(11)
C500 Ru2 C504 C503 119.2(16)
N10 Ru2 C504 C500 -44(4)
N12 Ru2 C504 C500 81.5(11)
C503 Ru2 C504 C500 -119.2(16)
N8 Ru2 C504 C500 169.9(10)
C502 Ru2 C504 C500 -80.0(10)
C501 Ru2 C504 C500 -39.4(9)
C503 C502 C501 C500 -1.3(13)
Ru2 C502 C501 C500 -61.8(8)
C503 C502 C501 Ru2 60.4(8)
C504 C500 C501 C502 2.3(13)
Ru2 C500 C501 C502 62.4(8)
C504 C500 C501 Ru2 -60.1(8)
C504 Ru2 C501 C502 -79.8(11)
N10 Ru2 C501 C502 99.0(11)
N12 Ru2 C501 C502 -172.9(10)
C503 Ru2 C501 C502 -38.3(11)
N8 Ru2 C501 C502 5.3(17)
C500 Ru2 C501 C502 -117.4(14)
C504 Ru2 C501 C500 37.6(10)
N10 Ru2 C501 C500 -143.6(11)
N12 Ru2 C501 C500 -55.5(12)
C503 Ru2 C501 C500 79.1(12)
N8 Ru2 C501 C500 122.7(14)
C502 Ru2 C501 C500 117.4(14)
C93 C94 C95 C96 -178.9(9)
C99 C94 C95 C96 0.0
C94 C95 C96 C97 0.0
C95 C96 C97 C98 0.0
C96 C97 C98 C99 0.0
C97 C98 C99 C94 0.0
C93 C94 C99 C98 178.9(9)
C95 C94 C99 C98 0.0
